data_4332244
loop_
_publ_author_name
'Liu, Xi'
Guo,
'Fu, Ming-Lai'
'Liu, Xue-Hui'
'Wang, Ming-Sheng'
'Huang, Jin-Shun'

_publ_section_title
;
 Three Novel Silver Complexes with Ligand-Unsupported Argentophilic
 Interactions and Their Luminescent Properties
;
_journal_issue 9
_journal_name_full 'Inorganic Chemistry'
_journal_page_first 3679
_journal_page_last 3685
_journal_paper_doi 10.1021/ic0601539
_journal_volume 45
_journal_year 2006
_chemical_formula_sum 'C25 H16 Ag5 N9'
_chemical_formula_weight 981.82
_chemical_name_systematic
; 
 ? 
;
_space_group_IT_number 1
_symmetry_cell_setting triclinic
_symmetry_space_group_name_Hall 'P 1'
_symmetry_space_group_name_H-M 'P 1'
_atom_sites_solution_hydrogens geom
_atom_sites_solution_primary direct
_atom_sites_solution_secondary difmap
_audit_creation_method SHELXL-97
_cell_angle_alpha 74.079(11)
_cell_angle_beta 79.883(11)
_cell_angle_gamma 80.106(10)
_cell_formula_units_Z 1
_cell_length_a 8.701(5)
_cell_length_b 9.057(5)
_cell_length_c 9.267(5)
_cell_measurement_reflns_used 2324
_cell_measurement_temperature 293(2)
_cell_measurement_theta_max 27.4835
_cell_measurement_theta_min 3.0222
_cell_volume 685.4(7)
_computing_cell_refinement 'CrystalClear (Rigaku Corp., 2002)'
_computing_data_collection 'CrystalClear (Rigaku Corp., 2002)'
_computing_data_reduction 'CrystalClear (Rigaku Corp., 2002)'
_computing_molecular_graphics 'Siemens SHELXTL^TM^ 5'
_computing_publication_material 'Siemens SHELXTL^TM^ 5'
_computing_structure_refinement 'Siemens SHELXTL^TM^ 5'
_computing_structure_solution 'Siemens SHELXTL^TM^ 5'
_diffrn_ambient_temperature 293(2)
_diffrn_measured_fraction_theta_full 0.990
_diffrn_measured_fraction_theta_max 0.990
_diffrn_measurement_device_type 'Rigaku Mercury CCD'
_diffrn_measurement_method \w
_diffrn_radiation_monochromator graphite
_diffrn_radiation_source 'rotating-anode generator'
_diffrn_radiation_type MoK\a
_diffrn_radiation_wavelength 0.71073
_diffrn_reflns_av_R_equivalents 0.0154
_diffrn_reflns_av_sigmaI/netI 0.0283
_diffrn_reflns_limit_h_max 10
_diffrn_reflns_limit_h_min -10
_diffrn_reflns_limit_k_max 10
_diffrn_reflns_limit_k_min -10
_diffrn_reflns_limit_l_max 11
_diffrn_reflns_limit_l_min -9
_diffrn_reflns_number 4487
_diffrn_reflns_theta_full 25.03
_diffrn_reflns_theta_max 25.03
_diffrn_reflns_theta_min 3.14
_exptl_absorpt_coefficient_mu 3.541
_exptl_absorpt_correction_T_max 1.0000
_exptl_absorpt_correction_T_min 0.7116
_exptl_absorpt_correction_type multi-scan
_exptl_absorpt_process_details 'Sphere (Rigaku CrystalClear)'
_exptl_crystal_colour yellow
_exptl_crystal_density_diffrn 2.378
_exptl_crystal_density_method 'not measured'
_exptl_crystal_description Prism
_exptl_crystal_F_000 464
_exptl_crystal_size_max 0.20
_exptl_crystal_size_mid 0.18
_exptl_crystal_size_min 0.12
_refine_diff_density_max 0.929
_refine_diff_density_min -1.208
_refine_diff_density_rms 0.120
_refine_ls_abs_structure_details 'Flack H D (1983), Acta Cryst. A39, 876-881'
_refine_ls_abs_structure_Flack 0.00(10)
_refine_ls_extinction_method none
_refine_ls_goodness_of_fit_ref 1.002
_refine_ls_hydrogen_treatment constr
_refine_ls_matrix_type full
_refine_ls_number_parameters 304
_refine_ls_number_reflns 3215
_refine_ls_number_restraints 51
_refine_ls_restrained_S_all 1.007
_refine_ls_R_factor_all 0.0653
_refine_ls_R_factor_gt 0.0501
_refine_ls_shift/su_max 0.001
_refine_ls_shift/su_mean 0.000
_refine_ls_structure_factor_coef Fsqd
_refine_ls_weighting_details 'calc w=1/[\s^2^(Fo^2^)+(0.1100P)^2^+1.4000P] where P=(Fo^2^+2Fc^2^)/3'
_refine_ls_weighting_scheme calc
_refine_ls_wR_factor_gt 0.1480
_refine_ls_wR_factor_ref 0.1700
_reflns_number_gt 2445
_reflns_number_total 3215
_reflns_threshold_expression >2sigma(I)
_cod_data_source_file ic0601539sup1.cif
_cod_data_source_block compound1
_cod_depositor_comments
;
The following automatic conversions were performed:

'_symmetry_cell_setting' value 'Triclinic' changed to 'triclinic'
according to /home/saulius/struct/CIF-dictionaries/cif_core.dic
dictionary named 'cif_core.dic' version 2.4.2 from
2011-04-26.

'_exptl_absorpt_correction_type' value 'Multi-scan'
changed to 'multi-scan' according to
/home/saulius/struct/CIF-dictionaries/cif_core.dic dictionary named
'cif_core.dic' version 2.4.2 from 2011-04-26.

Automatic conversion script
Id: cif_fix_values 1891 2012-01-12 08:04:46Z andrius 
;
_cod_original_cell_volume 685.5(6)
_cod_original_sg_symbol_H-M P1
_cod_database_code 4332244

loop_
_symmetry_equiv_pos_as_xyz
'x, y, z'

loop_
_atom_site_label
_atom_site_type_symbol
_atom_site_fract_x
_atom_site_fract_y
_atom_site_fract_z
_atom_site_U_iso_or_equiv
_atom_site_adp_type
_atom_site_occupancy
_atom_site_symmetry_multiplicity
_atom_site_calc_flag
_atom_site_refinement_flags
Ag1 Ag 0.30896(4) 0.20833(4) 0.33077(4) 0.08168(13) Uani 1 1 d .
Ag2 Ag 0.96671(5) 0.21661(4) 1.54468(4) 0.09134(15) Uani 1 1 d .
Ag3 Ag 0.21096(5) 0.61302(4) 0.67023(4) 0.09621(16) Uani 1 1 d .
Ag4 Ag 0.86671(5) 0.62078(4) 1.88974(4) 0.08526(15) Uani 1 1 d .
Ag5 Ag 0.58903(9) 0.41520(8) 1.10855(9) 0.07843(10) Uani 1 1 d .
N1 N 0.2801(5) 0.4299(3) 0.5547(4) 0.0601(12) Uani 1 1 d .
N2 N 0.8382(5) 0.3012(4) 1.3339(5) 0.0701(14) Uani 1 1 d .
N3 N 0.3285(5) 0.5455(5) 0.8828(5) 0.0819(14) Uani 1 1 d .
N4 N 1.0360(6) -0.0291(4) 1.6127(5) 0.0836(14) Uani 1 1 d U
N5 N 0.8987(4) 0.3782(4) 1.7022(5) 0.0617(12) Uani 1 1 d .
C1 C 0.2835(6) 0.3593(5) 0.4800(6) 0.0647(16) Uani 1 1 d .
C2 C 0.7531(5) 0.3379(5) 1.2646(6) 0.0658(14) Uani 1 1 d .
C3 C 0.4207(7) 0.5078(5) 0.9702(5) 0.0660(16) Uani 1 1 d .
C4 C 0.0703(6) 0.8392(5) 0.6434(5) 0.0640(13) Uani 1 1 d U
C5 C 0.8831(5) 0.4650(4) 1.7708(5) 0.0537(13) Uani 1 1 d .
N11 N 0.2722(2) 0.1021(2) 0.1488(3) 0.0860(15) Uani 1 1 d G
C101 C 0.1930(3) 0.1886(3) 0.0287(3) 0.0689(15) Uani 1 1 d G
H10A H 0.1471 0.2896 0.0268 0.083 Uiso 1 1 calc R
C102 C 0.1825(5) 0.1241(4) -0.0886(3) 0.1015(19) Uani 1 1 d GU
H10B H 0.1295 0.1820 -0.1689 0.122 Uiso 1 1 calc R
C103 C 0.2511(5) -0.0269(5) -0.0858(4) 0.0978(16) Uani 1 1 d GU
H10C H 0.2440 -0.0700 -0.1642 0.117 Uiso 1 1 calc R
C104 C 0.3302(5) -0.1134(3) 0.0343(4) 0.092(2) Uani 1 1 d G
H10D H 0.3761 -0.2144 0.0362 0.110 Uiso 1 1 calc R
C105 C 0.3408(3) -0.0489(2) 0.1516(3) 0.0539(13) Uani 1 1 d G
N12 N 0.4969(3) -0.0134(2) 0.3286(2) 0.0709(14) Uani 1 1 d G
C106 C 0.4333(3) -0.1160(3) 0.2756(3) 0.0591(13) Uani 1 1 d G
C107 C 0.4794(4) -0.2744(2) 0.3237(4) 0.0660(16) Uani 1 1 d G
H10E H 0.4368 -0.3430 0.2882 0.079 Uiso 1 1 calc R
C108 C 0.5891(5) -0.3303(2) 0.4247(4) 0.0980(19) Uani 1 1 d GU
H10F H 0.6199 -0.4363 0.4568 0.118 Uiso 1 1 calc R
C109 C 0.6527(4) -0.2278(3) 0.4777(4) 0.0888(17) Uani 1 1 d GU
H10G H 0.7262 -0.2652 0.5452 0.107 Uiso 1 1 calc R
C110 C 0.6067(3) -0.0694(3) 0.4296(3) 0.0761(17) Uani 1 1 d G
H11A H 0.6493 -0.0008 0.4651 0.091 Uiso 1 1 calc R
N21 N 0.9079(2) 0.7148(2) 2.0703(2) 0.0487(10) Uani 1 1 d G
C201 C 1.0099(3) 0.6399(3) 2.1755(3) 0.109(2) Uani 1 1 d G
H20A H 1.0540 0.5378 2.1807 0.131 Uiso 1 1 calc R
C202 C 1.0460(5) 0.7177(5) 2.2728(4) 0.0944(17) Uani 1 1 d GU
H20B H 1.1143 0.6676 2.3431 0.113 Uiso 1 1 calc R
C203 C 0.9801(6) 0.8703(5) 2.2650(4) 0.0973(18) Uani 1 1 d GU
H20C H 1.0043 0.9223 2.3301 0.117 Uiso 1 1 calc R
C204 C 0.8781(5) 0.9452(3) 2.1598(4) 0.0780(16) Uani 1 1 d G
H20D H 0.8340 1.0473 2.1546 0.094 Uiso 1 1 calc R
C205 C 0.8420(3) 0.8675(2) 2.0625(3) 0.0718(15) Uani 1 1 d G
N22 N 0.7681(2) 0.8905(2) 1.8301(3) 0.0743(14) Uani 1 1 d G
C206 C 0.7491(3) 0.9581(3) 1.9510(3) 0.0507(12) Uani 1 1 d G
C207 C 0.6679(4) 1.1061(3) 1.9397(4) 0.0728(16) Uani 1 1 d G
H20E H 0.6552 1.1513 2.0206 0.087 Uiso 1 1 calc R
C208 C 0.6056(4) 1.1867(2) 1.8076(5) 0.0565(13) Uani 1 1 d G
H20F H 0.5512 1.2857 1.8001 0.068 Uiso 1 1 calc R
C209 C 0.6245(4) 1.1191(3) 1.6867(4) 0.099(2) Uani 1 1 d G
H20G H 0.5829 1.1730 1.5983 0.119 Uiso 1 1 calc R
C210 C 0.7058(3) 0.9711(3) 1.6980(3) 0.101(3) Uani 1 1 d G
H21A H 0.7184 0.9259 1.6171 0.121 Uiso 1 1 calc R

loop_
_atom_site_aniso_label
_atom_site_aniso_U_11
_atom_site_aniso_U_22
_atom_site_aniso_U_33
_atom_site_aniso_U_23
_atom_site_aniso_U_13
_atom_site_aniso_U_12
Ag1 0.0879(2) 0.07771(16) 0.0943(2) -0.05819(13) -0.01773(19) 0.01417(17)
Ag2 0.1319(3) 0.06126(16) 0.0936(2) -0.04232(14) -0.0530(2) 0.0288(2)
Ag3 0.1406(4) 0.06386(18) 0.0993(2) -0.04597(15) -0.0604(2) 0.0323(2)
Ag4 0.1063(3) 0.06208(16) 0.0999(2) -0.05183(14) -0.0241(2) 0.01709(19)
Ag5 0.09165(18) 0.06889(14) 0.08015(17) -0.01991(12) -0.03839(13) 0.00414(14)
N1 0.101(3) 0.0414(14) 0.0341(15) -0.0205(11) 0.0038(17) 0.0069(16)
N2 0.081(2) 0.0533(18) 0.075(2) -0.0164(16) -0.0303(19) 0.0144(17)
N3 0.113(3) 0.075(2) 0.076(2) -0.0296(16) -0.0544(19) -0.001(2)
N4 0.110(3) 0.0672(18) 0.080(2) -0.0355(15) -0.0263(19) 0.0136(18)
N5 0.0573(18) 0.0381(13) 0.098(2) -0.0287(13) -0.0132(17) -0.0086(13)
C1 0.066(3) 0.051(2) 0.061(3) -0.001(2) 0.007(2) 0.002(2)
C2 0.053(2) 0.068(2) 0.089(3) -0.0308(18) -0.0426(17) 0.0094(18)
C3 0.107(3) 0.0488(19) 0.043(2) -0.0134(16) -0.004(2) -0.018(2)
C4 0.086(2) 0.0493(16) 0.061(2) -0.0268(14) -0.0070(19) -0.0012(17)
C5 0.068(2) 0.0377(15) 0.062(2) -0.0313(13) -0.0049(19) 0.0012(16)
N11 0.075(2) 0.0441(13) 0.155(3) -0.0592(14) -0.014(2) 0.0014(15)
C101 0.093(3) 0.0331(18) 0.076(3) -0.0110(17) -0.046(2) 0.0342(19)
C102 0.113(3) 0.102(3) 0.096(3) -0.035(2) -0.025(2) -0.001(2)
C103 0.125(3) 0.098(2) 0.095(2) -0.0533(17) -0.040(2) -0.007(2)
C104 0.113(4) 0.095(3) 0.083(3) -0.042(2) -0.045(3) 0.010(3)
C105 0.0339(18) 0.0637(19) 0.067(2) -0.0261(17) 0.0080(18) -0.0133(15)
N12 0.078(2) 0.0561(18) 0.078(2) -0.0239(16) -0.016(2) 0.0100(18)
C106 0.096(3) 0.0374(15) 0.056(2) -0.0250(13) -0.0237(19) -0.0066(17)
C107 0.067(3) 0.0457(19) 0.085(3) -0.0198(19) -0.008(2) -0.0017(19)
C108 0.098(3) 0.083(3) 0.107(3) -0.016(2) -0.013(2) -0.008(2)
C109 0.105(3) 0.088(2) 0.078(3) -0.0318(19) -0.028(2) 0.009(2)
C110 0.074(3) 0.083(3) 0.074(3) -0.036(2) -0.015(2) 0.015(2)
N21 0.0749(18) 0.0466(15) 0.0256(14) 0.0040(12) -0.0120(14) -0.0270(13)
C201 0.113(4) 0.116(3) 0.129(4) -0.071(2) -0.027(3) -0.021(3)
C202 0.101(3) 0.100(3) 0.096(3) -0.035(2) -0.032(2) -0.012(2)
C203 0.105(3) 0.097(3) 0.101(3) -0.038(2) -0.029(2) -0.005(2)
C204 0.097(3) 0.0547(17) 0.104(3) -0.0532(15) -0.027(2) -0.003(2)
C205 0.111(3) 0.0312(15) 0.091(3) -0.0282(14) -0.031(2) -0.0179(17)
N22 0.078(2) 0.0555(18) 0.093(3) -0.0330(16) -0.024(2) 0.0160(18)
C206 0.0304(17) 0.0635(18) 0.057(2) -0.0340(14) 0.0212(16) 0.0008(15)
C207 0.065(3) 0.059(2) 0.092(3) -0.0314(19) 0.031(2) -0.0235(19)
C208 0.058(2) 0.0520(19) 0.058(2) -0.0218(16) -0.0059(19) 0.0078(18)
C209 0.122(4) 0.058(3) 0.117(5) -0.012(3) -0.047(3) 0.004(3)
C210 0.065(3) 0.099(4) 0.104(5) 0.030(4) -0.009(3) -0.011(3)

loop_
_atom_type_symbol
_atom_type_description
_atom_type_scat_dispersion_real
_atom_type_scat_dispersion_imag
_atom_type_scat_source
C C 0.0033 0.0016 'International Tables Vol C Tables 4.2.6.8 and 6.1.1.4'
H H 0.0000 0.0000 'International Tables Vol C Tables 4.2.6.8 and 6.1.1.4'
N N 0.0061 0.0033 'International Tables Vol C Tables 4.2.6.8 and 6.1.1.4'
Ag Ag -0.8971 1.1015 'International Tables Vol C Tables 4.2.6.8 and 6.1.1.4'

loop_
_geom_angle_atom_site_label_1
_geom_angle_atom_site_label_2
_geom_angle_atom_site_label_3
_geom_angle
_geom_angle_site_symmetry_1
_geom_angle_site_symmetry_3
C1 Ag1 N11 162.36(14) . .
C1 Ag1 N12 126.67(14) . .
N11 Ag1 N12 70.97(8) . .
C1 Ag1 Ag2 66.90(13) . 1_454
N11 Ag1 Ag2 103.84(6) . 1_454
N12 Ag1 Ag2 125.74(5) . 1_454
C1 Ag1 Ag5 87.76(13) . 1_554
N11 Ag1 Ag5 94.11(6) . 1_554
N12 Ag1 Ag5 86.60(6) . 1_554
Ag2 Ag1 Ag5 146.57(3) 1_454 1_554
N4 Ag2 N5 125.79(16) . .
N4 Ag2 N2 115.24(18) . .
N5 Ag2 N2 112.27(14) . .
N4 Ag2 Ag1 82.80(13) . 1_656
N5 Ag2 Ag1 121.18(9) . 1_656
N2 Ag2 Ag1 90.90(11) . 1_656
N1 Ag3 C4 139.94(17) . .
N1 Ag3 N3 108.29(15) . .
C4 Ag3 N3 111.75(18) . .
N1 Ag3 Ag4 118.40(11) . 1_454
C4 Ag3 Ag4 64.79(12) . 1_454
N3 Ag3 Ag4 88.06(12) . 1_454
C5 Ag4 N21 157.12(13) . .
C5 Ag4 N22 130.14(13) . .
N21 Ag4 N22 72.36(8) . .
C5 Ag4 Ag3 70.33(13) . 1_656
N21 Ag4 Ag3 103.71(6) . 1_656
N22 Ag4 Ag3 102.30(5) . 1_656
C5 Ag4 Ag5 82.35(12) . 1_556
N21 Ag4 Ag5 93.86(6) . 1_556
N22 Ag4 Ag5 110.25(5) . 1_556
Ag3 Ag4 Ag5 146.46(3) 1_656 1_556
C3 Ag5 C2 173.8(2) . .
C3 Ag5 Ag4 95.41(14) . 1_554
C2 Ag5 Ag4 85.01(12) . 1_554
C3 Ag5 Ag1 84.74(14) . 1_556
C2 Ag5 Ag1 94.82(12) . 1_556
Ag4 Ag5 Ag1 179.73(3) 1_554 1_556
C1 N1 Ag3 161.7(4) . .
C2 N2 Ag2 163.0(4) . .
C3 N3 Ag3 164.6(4) . .
C4 N4 Ag2 176.9(5) 1_646 .
C5 N5 Ag2 170.9(3) . .
N1 C1 Ag1 175.5(5) . .
N2 C2 Ag5 176.1(4) . .
N3 C3 Ag5 171.7(4) . .
N4 C4 Ag3 161.1(5) 1_464 .
N5 C5 Ag4 177.1(4) . .
C101 N11 C105 120.0 . .
C101 N11 Ag1 121.04(10) . .
C105 N11 Ag1 118.77(10) . .
C102 C101 N11 120.0 . .
C102 C101 H10A 120.0 . .
N11 C101 H10A 120.0 . .
C101 C102 C103 120.0 . .
C101 C102 H10B 120.0 . .
C103 C102 H10B 120.0 . .
C102 C103 C104 120.0 . .
C102 C103 H10C 120.0 . .
C104 C103 H10C 120.0 . .
C105 C104 C103 120.0 . .
C105 C104 H10D 120.0 . .
C103 C104 H10D 120.0 . .
C104 C105 N11 120.0 . .
C104 C105 C106 126.98(17) . .
N11 C105 C106 112.65(17) . .
C106 N12 C110 120.0 . .
C106 N12 Ag1 108.36(11) . .
C110 N12 Ag1 124.06(11) . .
C107 C106 N12 120.0 . .
C107 C106 C105 122.41(16) . .
N12 C106 C105 116.75(17) . .
C106 C107 C108 120.0 . .
C106 C107 H10E 120.0 . .
C108 C107 H10E 120.0 . .
C109 C108 C107 120.0 . .
C109 C108 H10F 120.0 . .
C107 C108 H10F 120.0 . .
C110 C109 C108 120.0 . .
C110 C109 H10G 120.0 . .
C108 C109 H10G 120.0 . .
C109 C110 N12 120.0 . .
C109 C110 H11A 120.0 . .
N12 C110 H11A 120.0 . .
C201 N21 C205 120.0 . .
C201 N21 Ag4 124.08(11) . .
C205 N21 Ag4 115.33(10) . .
N21 C201 C202 120.0 . .
N21 C201 H20A 120.0 . .
C202 C201 H20A 120.0 . .
C203 C202 C201 120.0 . .
C203 C202 H20B 120.0 . .
C201 C202 H20B 120.0 . .
C202 C203 C204 120.0 . .
C202 C203 H20C 120.0 . .
C204 C203 H20C 120.0 . .
C205 C204 C203 120.0 . .
C205 C204 H20D 120.0 . .
C203 C204 H20D 120.0 . .
C204 C205 N21 120.0 . .
C204 C205 C206 115.44(19) . .
N21 C205 C206 124.30(19) . .
C206 N22 C210 120.0 . .
C206 N22 Ag4 114.21(10) . .
C210 N22 Ag4 124.75(9) . .
C207 C206 N22 120.0 . .
C207 C206 C205 128.92(17) . .
N22 C206 C205 110.29(17) . .
C206 C207 C208 120.0 . .
C206 C207 H20E 120.0 . .
C208 C207 H20E 120.0 . .
C207 C208 C209 120.0 . .
C207 C208 H20F 120.0 . .
C209 C208 H20F 120.0 . .
C210 C209 C208 120.0 . .
C210 C209 H20G 120.0 . .
C208 C209 H20G 120.0 . .
C209 C210 N22 120.0 . .
C209 C210 H21A 120.0 . .
N22 C210 H21A 120.0 . .

loop_
_geom_bond_atom_site_label_1
_geom_bond_atom_site_label_2
_geom_bond_distance
_geom_bond_site_symmetry_2
Ag1 C1 2.157(6) .
Ag1 N11 2.249(3) .
Ag1 N12 2.365(2) .
Ag1 Ag2 3.2764(15) 1_454
Ag1 Ag5 3.3733(14) 1_554
Ag2 N4 2.148(4) .
Ag2 N5 2.279(4) .
Ag2 N2 2.304(5) .
Ag2 Ag1 3.2764(15) 1_656
Ag3 N1 2.159(4) .
Ag3 C4 2.173(4) .
Ag3 N3 2.266(5) .
Ag3 Ag4 3.3138(15) 1_454
Ag4 C5 1.989(4) .
Ag4 N21 2.180(3) .
Ag4 N22 2.391(2) .
Ag4 Ag3 3.3138(15) 1_656
Ag4 Ag5 3.3422(15) 1_556
Ag5 C3 2.035(6) .
Ag5 C2 2.108(5) .
Ag5 Ag4 3.3422(14) 1_554
Ag5 Ag1 3.3733(14) 1_556
N1 C1 1.058(7) .
N2 C2 1.018(6) .
N3 C3 1.182(7) .
N4 C4 1.146(5) 1_646
N5 C5 1.116(6) .
C4 N4 1.146(5) 1_464
N11 C101 1.3900 .
N11 C105 1.3900 .
C101 C102 1.3900 .
C101 H10A 0.9300 .
C102 C103 1.3900 .
C102 H10B 0.9300 .
C103 C104 1.3900 .
C103 H10C 0.9300 .
C104 C105 1.3900 .
C104 H10D 0.9300 .
C105 C106 1.453(4) .
N12 C106 1.3900 .
N12 C110 1.3900 .
C106 C107 1.3900 .
C107 C108 1.3900 .
C107 H10E 0.9300 .
C108 C109 1.3900 .
C108 H10F 0.9300 .
C109 C110 1.3900 .
C109 H10G 0.9300 .
C110 H11A 0.9300 .
N21 C201 1.3900 .
N21 C205 1.3900 .
C201 C202 1.3900 .
C201 H20A 0.9300 .
C202 C203 1.3900 .
C202 H20B 0.9300 .
C203 C204 1.3900 .
C203 H20C 0.9300 .
C204 C205 1.3900 .
C204 H20D 0.9300 .
C205 C206 1.412(4) .
N22 C206 1.3900 .
N22 C210 1.3900 .
C206 C207 1.3900 .
C207 C208 1.3900 .
C207 H20E 0.9300 .
C208 C209 1.3900 .
C208 H20F 0.9300 .
C209 C210 1.3900 .
C209 H20G 0.9300 .
C210 H21A 0.9300 .
